data_7101593
loop_
_publ_author_name
'G. Parkin'
'Keliang Pang.'
'Stephanie M. Quan'

_publ_section_title
;
Palladium complexes with Pd-->B dative bonds: Analysis of the bonding
in the palladaboratrane compound [\k4-B(mimBut)3]Pd(PMe3)
;
_journal_issue 48
_journal_name_full 'Chemical Communications'
_journal_paper_doi 10.1039/b611654j
_journal_year 2006
_chemical_formula_sum 'C50 H78 B2 N14 O4 Pd S6'
_chemical_formula_weight 1259.64
_chemical_name_systematic
;
?
;
_space_group_IT_number 2
_symmetry_cell_setting triclinic
_symmetry_space_group_name_Hall '-P 1'
_symmetry_space_group_name_H-M 'P -1'
_atom_sites_solution_hydrogens geom
_atom_sites_solution_primary direct
_atom_sites_solution_secondary difmap
_audit_creation_method SHELXL-97
_cell_angle_alpha 93.8670(10)
_cell_angle_beta 92.8400(10)
_cell_angle_gamma 106.2340(10)
_cell_formula_units_Z 1
_cell_length_a 10.8342(4)
_cell_length_b 11.2770(5)
_cell_length_c 13.6177(6)
_cell_measurement_reflns_used 5252
_cell_measurement_temperature 243(2)
_cell_measurement_theta_max 28.23
_cell_measurement_theta_min 2.39
_cell_volume 1589.73(12)
_computing_cell_refinement 'Bruker SMART'
_computing_data_collection 'Bruker SMART'
_computing_data_reduction 'Bruker SAINT'
_computing_molecular_graphics 'Bruker SHELXTL'
_computing_publication_material 'Bruker SHELXTL'
_computing_structure_refinement 'SHELXL-97 (Sheldrick, 1997)'
_computing_structure_solution 'SHELXS-97 (Sheldrick, 1990)'
_diffrn_ambient_temperature 243(2)
_diffrn_measured_fraction_theta_full 0.908
_diffrn_measured_fraction_theta_max 0.908
_diffrn_measurement_device_type 'CCD area detector'
_diffrn_measurement_method 'phi and omega scans'
_diffrn_radiation_monochromator graphite
_diffrn_radiation_source 'fine-focus sealed tube'
_diffrn_radiation_type MoK\a
_diffrn_radiation_wavelength 0.71073
_diffrn_reflns_av_R_equivalents 0.0202
_diffrn_reflns_av_sigmaI/netI 0.0422
_diffrn_reflns_limit_h_max 14
_diffrn_reflns_limit_h_min -5
_diffrn_reflns_limit_k_max 14
_diffrn_reflns_limit_k_min -14
_diffrn_reflns_limit_l_max 18
_diffrn_reflns_limit_l_min -18
_diffrn_reflns_number 11445
_diffrn_reflns_theta_full 28.32
_diffrn_reflns_theta_max 28.32
_diffrn_reflns_theta_min 1.89
_exptl_absorpt_coefficient_mu 0.541
_exptl_absorpt_correction_T_max 0.9479
_exptl_absorpt_correction_T_min 0.8996
_exptl_absorpt_correction_type empirical
_exptl_absorpt_process_details SADABS
_exptl_crystal_colour Red
_exptl_crystal_density_diffrn 1.316
_exptl_crystal_density_method 'not measured'
_exptl_crystal_description Block
_exptl_crystal_F_000 660
_exptl_crystal_size_max 0.20
_exptl_crystal_size_mid 0.16
_exptl_crystal_size_min 0.10
_refine_diff_density_max 0.407
_refine_diff_density_min -0.276
_refine_diff_density_rms 0.057
_refine_ls_extinction_method none
_refine_ls_goodness_of_fit_ref 1.011
_refine_ls_hydrogen_treatment constr
_refine_ls_matrix_type full
_refine_ls_number_parameters 350
_refine_ls_number_reflns 7200
_refine_ls_number_restraints 0
_refine_ls_restrained_S_all 1.011
_refine_ls_R_factor_all 0.0531
_refine_ls_R_factor_gt 0.0354
_refine_ls_shift/su_max 0.000
_refine_ls_shift/su_mean 0.000
_refine_ls_structure_factor_coef Fsqd
_refine_ls_weighting_details 'calc w=1/[\s^2^(Fo^2^)+(0.0359P)^2^+0.6216P] where P=(Fo^2^+2Fc^2^)/3'
_refine_ls_weighting_scheme calc
_refine_ls_wR_factor_gt 0.0780
_refine_ls_wR_factor_ref 0.0852
_reflns_number_gt 5694
_reflns_number_total 7200
_reflns_threshold_expression >2sigma(I)
_cod_data_source_file b611654j.txt
_cod_depositor_comments
;
The following automatic conversions were performed:
'_symmetry_cell_setting' value 'Triclinic' changed to 'triclinic'
according to '/home/saulius/struct/CIF-dictionaries/cif_core.dic'
dictionary named 'cif_core.dic' version 2.4.1 from
2010-06-29.

'_exptl_absorpt_correction_type' value 'Empirical' changed to
'empirical' according to
'/home/saulius/struct/CIF-dictionaries/cif_core.dic' dictionary named
'cif_core.dic' version 2.4.1 from 2010-06-29.

Automatic conversion script
Id: cif_fix_enum 1527 2010-12-29 10:47:43Z saulius 
;
_cod_original_sg_symbol_H-M P-1
_cod_database_code 7101593

loop_
_symmetry_equiv_pos_as_xyz
'x, y, z'
'-x, -y, -z'

loop_
_atom_site_label
_atom_site_type_symbol
_atom_site_fract_x
_atom_site_fract_y
_atom_site_fract_z
_atom_site_U_iso_or_equiv
_atom_site_adp_type
_atom_site_occupancy
_atom_site_symmetry_multiplicity
_atom_site_calc_flag
_atom_site_refinement_flags
Pd Pd 0.5000 1.0000 0.0000 0.02902(8) Uani 1 2 d S
S1 S 0.70711(5) 0.96855(5) 0.00512(4) 0.03246(13) Uani 1 1 d .
S2 S 0.50630(6) 1.05986(6) 0.16696(4) 0.03973(15) Uani 1 1 d .
S3 S 0.38906(7) 0.81739(8) 0.35834(5) 0.0558(2) Uani 1 1 d .
O1 O 0.60052(16) 0.70284(15) 0.26014(12) 0.0398(4) Uani 1 1 d .
O2 O 0.4372(2) 0.5292(2) 0.22652(16) 0.0662(6) Uani 1 1 d .
N11 N 0.62875(17) 0.74377(17) 0.08702(14) 0.0327(4) Uani 1 1 d .
N12 N 0.73601(17) 0.73613(17) -0.04519(14) 0.0331(4) Uani 1 1 d .
N21 N 0.65636(16) 0.91415(17) 0.22684(13) 0.0312(4) Uani 1 1 d .
N22 N 0.73386(17) 1.10990(18) 0.28234(14) 0.0334(4) Uani 1 1 d .
N31 N 0.42999(17) 0.76826(19) 0.16636(14) 0.0356(4) Uani 1 1 d .
N32 N 0.22522(18) 0.7429(2) 0.19006(15) 0.0416(5) Uani 1 1 d .
B B 0.5737(2) 0.7826(3) 0.18483(19) 0.0331(6) Uani 1 1 d .
C1 C 0.5208(3) 0.5957(3) 0.2829(2) 0.0502(7) Uani 1 1 d .
C2 C 0.5495(4) 0.5675(3) 0.3860(2) 0.0780(11) Uani 1 1 d .
H2A H 0.5096 0.4803 0.3930 0.117 Uiso 1 1 calc R
H2B H 0.5156 0.6175 0.4322 0.117 Uiso 1 1 calc R
H2C H 0.6421 0.5863 0.3994 0.117 Uiso 1 1 calc R
C11 C 0.69021(19) 0.8124(2) 0.01632(16) 0.0310(5) Uani 1 1 d .
C12 C 0.6315(2) 0.6231(2) 0.06578(19) 0.0423(6) Uani 1 1 d .
H12A H 0.5938 0.5555 0.1018 0.051 Uiso 1 1 calc R
C13 C 0.6967(2) 0.6182(2) -0.01435(19) 0.0417(6) Uani 1 1 d .
H13A H 0.7129 0.5471 -0.0444 0.050 Uiso 1 1 calc R
C14 C 0.8188(2) 0.7679(2) -0.13087(18) 0.0378(5) Uani 1 1 d .
C15 C 0.9380(2) 0.8748(3) -0.0976(2) 0.0502(7) Uani 1 1 d .
H15A H 0.9851 0.8518 -0.0431 0.075 Uiso 1 1 calc R
H15B H 0.9119 0.9475 -0.0765 0.075 Uiso 1 1 calc R
H15C H 0.9928 0.8931 -0.1521 0.075 Uiso 1 1 calc R
C16 C 0.8621(3) 0.6546(3) -0.1645(2) 0.0558(7) Uani 1 1 d .
H16A H 0.9078 0.6308 -0.1096 0.084 Uiso 1 1 calc R
H16B H 0.9189 0.6747 -0.2177 0.084 Uiso 1 1 calc R
H16C H 0.7873 0.5865 -0.1876 0.084 Uiso 1 1 calc R
C17 C 0.7398(3) 0.7986(3) -0.21572(19) 0.0506(7) Uani 1 1 d .
H17A H 0.6655 0.7282 -0.2349 0.076 Uiso 1 1 calc R
H17B H 0.7924 0.8172 -0.2714 0.076 Uiso 1 1 calc R
H17C H 0.7113 0.8700 -0.1951 0.076 Uiso 1 1 calc R
C21 C 0.6352(2) 1.0264(2) 0.22622(16) 0.0318(5) Uani 1 1 d .
C22 C 0.7723(2) 0.9284(2) 0.28132(17) 0.0377(5) Uani 1 1 d .
H22A H 0.8111 0.8651 0.2922 0.045 Uiso 1 1 calc R
C23 C 0.8188(2) 1.0469(2) 0.31535(18) 0.0394(6) Uani 1 1 d .
H23A H 0.8958 1.0818 0.3549 0.047 Uiso 1 1 calc R
C24 C 0.7460(2) 1.2438(2) 0.3108(2) 0.0432(6) Uani 1 1 d .
C25 C 0.8656(3) 1.2976(3) 0.3818(2) 0.0615(8) Uani 1 1 d .
H25A H 0.9414 1.2903 0.3497 0.092 Uiso 1 1 calc R
H25B H 0.8569 1.2523 0.4404 0.092 Uiso 1 1 calc R
H25C H 0.8743 1.3843 0.4003 0.092 Uiso 1 1 calc R
C26 C 0.6280(3) 1.2509(3) 0.3651(2) 0.0601(8) Uani 1 1 d .
H26A H 0.5521 1.2256 0.3194 0.090 Uiso 1 1 calc R
H26B H 0.6400 1.3353 0.3925 0.090 Uiso 1 1 calc R
H26C H 0.6171 1.1961 0.4180 0.090 Uiso 1 1 calc R
C27 C 0.7606(3) 1.3144(3) 0.2183(2) 0.0681(9) Uani 1 1 d .
H27A H 0.6814 1.2863 0.1763 0.102 Uiso 1 1 calc R
H27B H 0.8310 1.2993 0.1829 0.102 Uiso 1 1 calc R
H27C H 0.7788 1.4024 0.2371 0.102 Uiso 1 1 calc R
C31 C 0.3467(2) 0.7754(2) 0.23730(18) 0.0391(5) Uani 1 1 d .
C32 C 0.3594(2) 0.7306(2) 0.07642(18) 0.0396(6) Uani 1 1 d .
H32A H 0.3932 0.7172 0.0158 0.048 Uiso 1 1 calc R
C33 C 0.2352(2) 0.7164(2) 0.09055(19) 0.0447(6) Uani 1 1 d .
H33A H 0.1667 0.6927 0.0416 0.054 Uiso 1 1 calc R
C34 C 0.1006(2) 0.7335(3) 0.2381(2) 0.0499(7) Uani 1 1 d .
C35 C 0.1039(3) 0.8601(3) 0.2863(3) 0.0738(10) Uani 1 1 d .
H35A H 0.1006 0.9158 0.2357 0.111 Uiso 1 1 calc R
H35B H 0.1828 0.8931 0.3283 0.111 Uiso 1 1 calc R
H35C H 0.0303 0.8520 0.3258 0.111 Uiso 1 1 calc R
C36 C -0.0112(3) 0.6923(4) 0.1584(3) 0.0823(11) Uani 1 1 d .
H36A H -0.0160 0.6100 0.1294 0.123 Uiso 1 1 calc R
H36B H 0.0029 0.7500 0.1076 0.123 Uiso 1 1 calc R
H36C H -0.0914 0.6907 0.1878 0.123 Uiso 1 1 calc R
C37 C 0.0825(3) 0.6364(3) 0.3126(3) 0.0692(9) Uani 1 1 d .
H37A H 0.0749 0.5560 0.2786 0.104 Uiso 1 1 calc R
H37B H 0.0049 0.6331 0.3462 0.104 Uiso 1 1 calc R
H37C H 0.1563 0.6581 0.3605 0.104 Uiso 1 1 calc R
N1S N 0.8932(4) 0.8326(5) 0.5206(3) 0.1420(19) Uani 1 1 d .
C1S C 0.8026(3) 0.8600(4) 0.5224(3) 0.0799(11) Uani 1 1 d .
C2S C 0.6860(3) 0.8963(4) 0.5250(3) 0.0844(11) Uani 1 1 d .
H2S1 H 0.7069 0.9861 0.5312 0.127 Uiso 1 1 calc R
H2S2 H 0.6398 0.8637 0.5811 0.127 Uiso 1 1 calc R
H2S3 H 0.6324 0.8638 0.4646 0.127 Uiso 1 1 calc R

loop_
_atom_site_aniso_label
_atom_site_aniso_U_11
_atom_site_aniso_U_22
_atom_site_aniso_U_33
_atom_site_aniso_U_23
_atom_site_aniso_U_13
_atom_site_aniso_U_12
Pd 0.02651(12) 0.03413(14) 0.02798(14) 0.00379(10) -0.00193(9) 0.01154(10)
S1 0.0278(3) 0.0355(3) 0.0354(3) 0.0054(2) 0.0014(2) 0.0107(2)
S2 0.0392(3) 0.0543(4) 0.0321(3) -0.0019(3) -0.0050(2) 0.0265(3)
S3 0.0473(4) 0.0919(6) 0.0316(4) -0.0036(4) 0.0013(3) 0.0279(4)
O1 0.0454(9) 0.0421(10) 0.0334(9) 0.0080(7) 0.0030(7) 0.0138(8)
O2 0.0726(14) 0.0553(13) 0.0574(13) 0.0084(10) 0.0110(11) -0.0053(11)
N11 0.0345(9) 0.0329(10) 0.0296(10) 0.0021(8) 0.0032(8) 0.0077(8)
N12 0.0317(9) 0.0361(11) 0.0311(10) -0.0008(8) 0.0046(8) 0.0095(8)
N21 0.0286(9) 0.0394(11) 0.0272(10) 0.0005(8) -0.0015(7) 0.0135(8)
N22 0.0323(9) 0.0386(11) 0.0294(10) -0.0003(8) -0.0004(8) 0.0114(8)
N31 0.0325(9) 0.0449(12) 0.0279(10) 0.0005(8) 0.0015(8) 0.0095(8)
N32 0.0320(10) 0.0536(13) 0.0378(12) 0.0059(10) 0.0014(8) 0.0097(9)
B 0.0331(12) 0.0393(15) 0.0277(13) 0.0021(11) 0.0035(10) 0.0116(11)
C1 0.0663(17) 0.0463(16) 0.0417(15) 0.0087(13) 0.0139(14) 0.0192(14)
C2 0.127(3) 0.062(2) 0.0502(19) 0.0229(16) 0.009(2) 0.029(2)
C11 0.0253(10) 0.0383(13) 0.0290(12) -0.0004(9) -0.0006(8) 0.0094(9)
C12 0.0516(14) 0.0314(13) 0.0420(14) 0.0022(11) 0.0099(12) 0.0075(11)
C13 0.0468(13) 0.0354(13) 0.0419(14) -0.0044(11) 0.0098(11) 0.0106(11)
C14 0.0327(11) 0.0462(14) 0.0346(13) 0.0002(11) 0.0093(10) 0.0110(10)
C15 0.0337(12) 0.0598(18) 0.0536(17) 0.0028(14) 0.0108(11) 0.0067(12)
C16 0.0516(15) 0.0614(18) 0.0610(19) 0.0010(15) 0.0241(14) 0.0242(14)
C17 0.0494(14) 0.0718(19) 0.0333(14) 0.0055(13) 0.0043(11) 0.0213(14)
C21 0.0304(10) 0.0414(13) 0.0252(11) 0.0006(9) 0.0008(9) 0.0134(9)
C22 0.0310(11) 0.0488(15) 0.0367(13) 0.0018(11) -0.0042(10) 0.0184(10)
C23 0.0288(11) 0.0510(15) 0.0373(13) -0.0006(11) -0.0051(10) 0.0120(10)
C24 0.0464(13) 0.0375(14) 0.0438(15) -0.0009(11) 0.0018(11) 0.0102(11)
C25 0.0593(17) 0.0489(17) 0.065(2) -0.0110(14) -0.0113(15) 0.0031(14)
C26 0.0657(18) 0.0634(19) 0.0545(18) -0.0167(15) 0.0056(15) 0.0285(15)
C27 0.074(2) 0.0542(19) 0.070(2) 0.0205(16) -0.0001(17) 0.0066(16)
C31 0.0353(11) 0.0489(15) 0.0337(13) 0.0063(11) 0.0019(10) 0.0124(11)
C32 0.0412(12) 0.0441(14) 0.0295(12) 0.0026(10) -0.0003(10) 0.0060(11)
C33 0.0394(13) 0.0525(16) 0.0361(14) 0.0021(12) -0.0065(11) 0.0047(11)
C34 0.0322(12) 0.0565(17) 0.0596(18) 0.0011(14) 0.0069(12) 0.0106(12)
C35 0.0496(17) 0.066(2) 0.112(3) -0.001(2) 0.0066(18) 0.0277(15)
C36 0.0349(14) 0.121(3) 0.084(3) 0.000(2) -0.0022(15) 0.0137(17)
C37 0.0628(18) 0.068(2) 0.076(2) 0.0193(18) 0.0317(17) 0.0106(16)
N1S 0.094(3) 0.262(6) 0.102(3) 0.037(3) 0.004(2) 0.099(3)
C1S 0.063(2) 0.130(3) 0.050(2) 0.020(2) -0.0030(16) 0.030(2)
C2S 0.068(2) 0.124(3) 0.062(2) -0.003(2) -0.0032(17) 0.033(2)

loop_
_atom_type_symbol
_atom_type_description
_atom_type_scat_dispersion_real
_atom_type_scat_dispersion_imag
_atom_type_scat_source
C C 0.0033 0.0016 'International Tables Vol C Tables 4.2.6.8 and 6.1.1.4'
H H 0.0000 0.0000 'International Tables Vol C Tables 4.2.6.8 and 6.1.1.4'
B B 0.0013 0.0007 'International Tables Vol C Tables 4.2.6.8 and 6.1.1.4'
N N 0.0061 0.0033 'International Tables Vol C Tables 4.2.6.8 and 6.1.1.4'
O O 0.0106 0.0060 'International Tables Vol C Tables 4.2.6.8 and 6.1.1.4'
S S 0.1246 0.1234 'International Tables Vol C Tables 4.2.6.8 and 6.1.1.4'
Pd Pd -0.9988 1.0072 'International Tables Vol C Tables 4.2.6.8 and 6.1.1.4'

loop_
_geom_angle_atom_site_label_1
_geom_angle_atom_site_label_2
_geom_angle_atom_site_label_3
_geom_angle
_geom_angle_site_symmetry_1
_geom_angle_site_symmetry_3
S2 Pd S2 180.00(3) 2_675 .
S2 Pd S1 84.290(19) 2_675 .
S2 Pd S1 95.71(2) . .
S2 Pd S1 95.71(2) 2_675 2_675
S2 Pd S1 84.290(19) . 2_675
S1 Pd S1 180.0 . 2_675
C11 S1 Pd 108.53(7) . .
C21 S2 Pd 108.68(8) . .
C1 O1 B 126.5(2) . .
C11 N11 C12 107.70(19) . .
C11 N11 B 131.24(19) . .
C12 N11 B 120.75(19) . .
C11 N12 C13 108.03(19) . .
C11 N12 C14 129.02(19) . .
C13 N12 C14 122.92(19) . .
C21 N21 C22 108.01(19) . .
C21 N21 B 132.04(18) . .
C22 N21 B 119.84(19) . .
C21 N22 C23 107.72(19) . .
C21 N22 C24 127.33(19) . .
C23 N22 C24 124.80(19) . .
C31 N31 C32 108.49(19) . .
C31 N31 B 125.72(19) . .
C32 N31 B 125.3(2) . .
C31 N32 C33 108.62(19) . .
C31 N32 C34 126.2(2) . .
C33 N32 C34 125.1(2) . .
O1 B N31 112.52(19) . .
O1 B N21 102.67(18) . .
N31 B N21 115.0(2) . .
O1 B N11 106.92(19) . .
N31 B N11 109.58(19) . .
N21 B N11 109.68(18) . .
O2 C1 O1 123.8(3) . .
O2 C1 C2 124.0(3) . .
O1 C1 C2 112.1(3) . .
N11 C11 N12 107.64(19) . .
N11 C11 S1 126.41(17) . .
N12 C11 S1 125.95(17) . .
C13 C12 N11 108.7(2) . .
C12 C13 N12 107.9(2) . .
N12 C14 C17 109.39(19) . .
N12 C14 C15 109.52(19) . .
C17 C14 C15 112.1(2) . .
N12 C14 C16 108.4(2) . .
C17 C14 C16 108.7(2) . .
C15 C14 C16 108.6(2) . .
N21 C21 N22 107.91(18) . .
N21 C21 S2 126.51(17) . .
N22 C21 S2 125.57(17) . .
C23 C22 N21 108.3(2) . .
C22 C23 N22 108.1(2) . .
N22 C24 C27 109.1(2) . .
N22 C24 C26 108.3(2) . .
C27 C24 C26 112.9(3) . .
N22 C24 C25 109.0(2) . .
C27 C24 C25 109.3(2) . .
C26 C24 C25 108.1(2) . .
N31 C31 N32 106.5(2) . .
N31 C31 S3 125.39(17) . .
N32 C31 S3 128.09(19) . .
C33 C32 N31 108.4(2) . .
C32 C33 N32 107.9(2) . .
N32 C34 C35 109.2(2) . .
N32 C34 C37 109.2(2) . .
C35 C34 C37 111.8(3) . .
N32 C34 C36 108.7(2) . .
C35 C34 C36 109.2(3) . .
C37 C34 C36 108.7(3) . .
N1S C1S C2S 179.6(6) . .

loop_
_geom_bond_atom_site_label_1
_geom_bond_atom_site_label_2
_geom_bond_distance
_geom_bond_site_symmetry_2
Pd S2 2.3198(6) 2_675
Pd S2 2.3198(6) .
Pd S1 2.3661(5) .
Pd S1 2.3661(5) 2_675
S1 C11 1.737(2) .
S2 C21 1.723(2) .
S3 C31 1.688(2) .
O1 C1 1.340(3) .
O1 B 1.478(3) .
O2 C1 1.202(3) .
N11 C11 1.358(3) .
N11 C12 1.382(3) .
N11 B 1.571(3) .
N12 C11 1.368(3) .
N12 C13 1.379(3) .
N12 C14 1.508(3) .
N21 C21 1.348(3) .
N21 C22 1.390(3) .
N21 B 1.556(3) .
N22 C21 1.368(3) .
N22 C23 1.386(3) .
N22 C24 1.501(3) .
N31 C31 1.368(3) .
N31 C32 1.386(3) .
N31 B 1.526(3) .
N32 C31 1.377(3) .
N32 C33 1.384(3) .
N32 C34 1.509(3) .
C1 C2 1.496(4) .
C12 C13 1.335(3) .
C14 C17 1.519(3) .
C14 C15 1.524(3) .
C14 C16 1.530(4) .
C22 C23 1.331(3) .
C24 C27 1.526(4) .
C24 C26 1.527(4) .
C24 C25 1.529(4) .
C32 C33 1.335(3) .
C34 C35 1.520(4) .
C34 C37 1.522(4) .
C34 C36 1.533(4) .
N1S C1S 1.109(5) .
C1S C2S 1.434(5) .
